data_4336990
loop_
_publ_author_name
'Diana Over'
'Xianshun Zeng'
'Claudia Bornholdt'
'J\'er\^ome Marrot'
'Olivia Reinaud'

_publ_section_title
;
 Coordination of Lead(II) in the Supramolecular Environment Provided by a
 "Two-Story" Calix[6]arene-based N6 Ligand
;
_journal_name_full 'Inorganic Chemistry'
_journal_page_first 14089
_journal_page_last 14095
_journal_paper_doi 10.1021/ic4018486
_journal_volume 52
_journal_year 2013
_chemical_formula_sum 'C98 H126 Cl2 N6 O15 Pb'
_chemical_formula_weight 1906.14
_chemical_name_systematic
; 
 ? 
;
_space_group_IT_number 14
_symmetry_cell_setting monoclinic
_symmetry_space_group_name_Hall '-P 2ybc'
_symmetry_space_group_name_H-M 'P 1 21/c 1'
_atom_sites_solution_hydrogens geom
_atom_sites_solution_primary direct
_atom_sites_solution_secondary difmap
_audit_creation_method SHELXL-97
_cell_angle_alpha 90.00
_cell_angle_beta 91.841(8)
_cell_angle_gamma 90.00
_cell_formula_units_Z 4
_cell_length_a 26.596(4)
_cell_length_b 16.226(3)
_cell_length_c 25.392(4)
_cell_measurement_reflns_used 8011
_cell_measurement_temperature 250(2)
_cell_measurement_theta_max 21.11
_cell_measurement_theta_min 2.30
_cell_volume 10952(3)
_computing_cell_refinement 'Bruker SAINT'
_computing_data_collection 'Bruker APEX2'
_computing_data_reduction 'Bruker SAINT'
_computing_molecular_graphics 'Bruker SHELXTL'
_computing_publication_material 'Bruker SHELXTL'
_computing_structure_refinement 'SHELXL-97 (Sheldrick, 1997)'
_computing_structure_solution 'SHELXS-97 (Sheldrick, 1990)'
_diffrn_ambient_temperature 250(2)
_diffrn_detector_area_resol_mean 512x512
_diffrn_measured_fraction_theta_full 0.957
_diffrn_measured_fraction_theta_max 0.957
_diffrn_measurement_device_type 'Bruker APEX-II CCD'
_diffrn_measurement_method '\f and \w scans'
_diffrn_radiation_monochromator graphite
_diffrn_radiation_source 'fine-focus sealed tube'
_diffrn_radiation_type MoK\a
_diffrn_radiation_wavelength 0.71073
_diffrn_reflns_av_R_equivalents 0.1411
_diffrn_reflns_av_sigmaI/netI 0.1097
_diffrn_reflns_limit_h_max 31
_diffrn_reflns_limit_h_min -31
_diffrn_reflns_limit_k_max 19
_diffrn_reflns_limit_k_min -19
_diffrn_reflns_limit_l_max 29
_diffrn_reflns_limit_l_min -30
_diffrn_reflns_number 152312
_diffrn_reflns_theta_full 25.45
_diffrn_reflns_theta_max 25.45
_diffrn_reflns_theta_min 1.49
_diffrn_standards_number 0
_exptl_absorpt_coefficient_mu 1.646
_exptl_absorpt_correction_T_max 0.9678
_exptl_absorpt_correction_T_min 0.6209
_exptl_absorpt_correction_type multi-scan
_exptl_absorpt_process_details 'SADABS (Sheldrick, V2.10)'
_exptl_crystal_colour colorless
_exptl_crystal_density_diffrn 1.156
_exptl_crystal_description parallelepiped
_exptl_crystal_F_000 3968
_exptl_crystal_size_max 0.32
_exptl_crystal_size_mid 0.08
_exptl_crystal_size_min 0.02
_refine_diff_density_max 4.710
_refine_diff_density_min -6.012
_refine_diff_density_rms 0.252
_refine_ls_extinction_method none
_refine_ls_goodness_of_fit_ref 1.175
_refine_ls_hydrogen_treatment constr
_refine_ls_matrix_type full
_refine_ls_number_parameters 936
_refine_ls_number_reflns 19405
_refine_ls_number_restraints 29
_refine_ls_restrained_S_all 1.176
_refine_ls_R_factor_all 0.2137
_refine_ls_R_factor_gt 0.1705
_refine_ls_shift/su_max 0.005
_refine_ls_shift/su_mean 0.000
_refine_ls_structure_factor_coef Fsqd
_refine_ls_weighting_details 'calc w=1/[\s^2^(Fo^2^)+(0.1943P)^2^+212.2831P] where P=(Fo^2^+2Fc^2^)/3'
_refine_ls_weighting_scheme calc
_refine_ls_wR_factor_gt 0.4285
_refine_ls_wR_factor_ref 0.4468
_reflns_number_gt 11482
_reflns_number_total 19405
_reflns_threshold_expression >2sigma(I)
_cod_data_source_file ic4018486_si_002.cif
_cod_data_source_block 048sa
_cod_database_code 4336990

loop_
_symmetry_equiv_pos_as_xyz
'x, y, z'
'-x, y+1/2, -z+1/2'
'-x, -y, -z'
'x, -y-1/2, z-1/2'

loop_
_atom_site_label
_atom_site_type_symbol
_atom_site_fract_x
_atom_site_fract_y
_atom_site_fract_z
_atom_site_U_iso_or_equiv
_atom_site_adp_type
_atom_site_occupancy
_atom_site_symmetry_multiplicity
_atom_site_calc_flag
_atom_site_refinement_flags
_atom_site_disorder_assembly
_atom_site_disorder_group
Pb Pb 0.126774(10) 0.334868(19) 0.372834(13) 0.05230(8) Uani 1 1 d . . .
N1 N 0.0542(2) 0.4365(4) 0.3764(3) 0.076(2) Uani 1 1 d . . .
C2 C 0.0182(4) 0.4169(8) 0.4161(6) 0.139(5) Uani 1 1 d . . .
H2A H -0.0145 0.4060 0.3987 0.167 Uiso 1 1 calc R . .
H2B H 0.0145 0.4647 0.4392 0.167 Uiso 1 1 calc R . .
C3 C 0.0345(5) 0.3387(7) 0.4511(4) 0.109(4) Uani 1 1 d . . .
H3A H 0.0585 0.3572 0.4787 0.131 Uiso 1 1 calc R . .
H3B H 0.0047 0.3181 0.4685 0.131 Uiso 1 1 calc R . .
N4 N 0.0557(2) 0.2745(4) 0.4250(3) 0.064(2) Uani 1 1 d . . .
C5 C 0.0212(4) 0.2241(6) 0.3919(5) 0.093(4) Uani 1 1 d . . .
H5A H -0.0121 0.2499 0.3922 0.112 Uiso 1 1 calc R . .
H5B H 0.0183 0.1700 0.4086 0.112 Uiso 1 1 calc R . .
C6 C 0.0353(4) 0.2095(8) 0.3311(4) 0.101(4) Uani 1 1 d . . .
H6A H 0.0588 0.1632 0.3288 0.122 Uiso 1 1 calc R . .
H6B H 0.0048 0.1957 0.3103 0.122 Uiso 1 1 calc R . .
N7 N 0.0602(3) 0.2907(5) 0.3082(3) 0.075(2) Uani 1 1 d . . .
C8 C 0.0183(4) 0.3556(7) 0.3012(5) 0.110(4) Uani 1 1 d . . .
H8A H 0.0107 0.3622 0.2634 0.132 Uiso 1 1 calc R . .
H8B H -0.0121 0.3341 0.3172 0.132 Uiso 1 1 calc R . .
C9 C 0.0287(4) 0.4350(7) 0.3230(4) 0.090(4) Uani 1 1 d . . .
H9A H -0.0032 0.4651 0.3250 0.108 Uiso 1 1 calc R . .
H9B H 0.0498 0.4651 0.2986 0.108 Uiso 1 1 calc R . .
C10 C 0.0778(3) 0.5218(6) 0.3920(5) 0.090(4) Uani 1 1 d . . .
H10A H 0.1023 0.5370 0.3658 0.108 Uiso 1 1 calc R . .
H10B H 0.0511 0.5635 0.3909 0.108 Uiso 1 1 calc R . .
C11 C 0.10217(15) 0.5233(3) 0.44315(16) 0.070(3) Uani 1 1 d G . .
N12 N 0.13274(19) 0.4562(3) 0.45577(19) 0.080(2) Uani 1 1 d G . .
C13 C 0.1589(2) 0.4535(4) 0.5040(2) 0.075(3) Uani 1 1 d G . .
C14 C 0.1544(2) 0.5180(5) 0.53966(18) 0.104(4) Uani 1 1 d G . .
H14 H 0.1721 0.5162 0.5723 0.124 Uiso 1 1 calc R . .
C15 C 0.1239(3) 0.5850(4) 0.52704(19) 0.094(4) Uani 1 1 d G . .
H15 H 0.1209 0.6286 0.5511 0.113 Uiso 1 1 calc R . .
C16 C 0.0977(2) 0.5877(3) 0.4788(2) 0.134(5) Uani 1 1 d G . .
H16 H 0.0771 0.6331 0.4702 0.161 Uiso 1 1 calc R . .
C17 C 0.1951(3) 0.3822(7) 0.5142(3) 0.076(2) Uani 1 1 d . . .
H17A H 0.1977 0.3708 0.5521 0.092 Uiso 1 1 calc R . .
H17B H 0.1822 0.3326 0.4964 0.092 Uiso 1 1 calc R . .
O18 O 0.2423(2) 0.4014(4) 0.4958(3) 0.0860(17) Uani 1 1 d . . .
C19 C 0.2758(2) 0.4474(4) 0.5306(3) 0.0376(18) Uani 1 1 d . . .
C20 C 0.3013(4) 0.4110(6) 0.5695(4) 0.100(3) Uani 1 1 d . . .
C21 C 0.3322(3) 0.4547(4) 0.6044(3) 0.046(2) Uani 1 1 d . . .
H21 H 0.3476 0.4271 0.6332 0.055 Uiso 1 1 calc R . .
C22 C 0.3412(2) 0.5385(4) 0.5979(2) 0.0422(19) Uani 1 1 d D . .
C23 C 0.3158(3) 0.5764(4) 0.5541(3) 0.055(2) Uani 1 1 d D . .
H23 H 0.3210 0.6328 0.5477 0.066 Uiso 1 1 calc R . .
C24 C 0.2827(3) 0.5311(7) 0.5200(3) 0.076(2) Uani 1 1 d . . .
C25 C 0.2579(3) 0.5770(7) 0.4724(3) 0.100(3) Uani 1 1 d . . .
H25A H 0.2281 0.5462 0.4600 0.120 Uiso 1 1 calc R . .
H25B H 0.2467 0.6314 0.4840 0.120 Uiso 1 1 calc R . .
C26 C 0.2920(3) 0.5875(5) 0.4282(3) 0.049(2) Uani 1 1 d . . .
C27 C 0.3427(3) 0.5622(5) 0.4281(3) 0.052(2) Uani 1 1 d . . .
H27 H 0.3567 0.5411 0.4598 0.062 Uiso 1 1 calc RD . .
C28 C 0.3739(2) 0.5658(4) 0.3848(2) 0.043(2) Uani 1 1 d D . .
C29 C 0.3516(2) 0.5899(4) 0.3376(3) 0.064(3) Uani 1 1 d D . .
H29 H 0.3705 0.5897 0.3070 0.077 Uiso 1 1 calc R . .
C30 C 0.3007(2) 0.6150(5) 0.3345(3) 0.060(2) Uani 1 1 d D . .
C31 C 0.2744(3) 0.6128(4) 0.3792(3) 0.0393(19) Uani 1 1 d . . .
C32 C 0.2774(5) 0.6468(5) 0.2814(3) 0.089(4) Uani 1 1 d . . .
H32A H 0.2924 0.6997 0.2719 0.107 Uiso 1 1 calc R . .
H32B H 0.2410 0.6543 0.2840 0.107 Uiso 1 1 calc R . .
C33 C 0.2893(3) 0.5786(4) 0.2383(3) 0.062(3) Uani 1 1 d D . .
C34 C 0.3202(3) 0.5944(5) 0.1982(3) 0.057(2) Uani 1 1 d . . .
H34 H 0.3322 0.6487 0.1953 0.068 Uiso 1 1 calc R . .
C35 C 0.3358(3) 0.5378(4) 0.1609(2) 0.082(3) Uani 1 1 d D . .
C36 C 0.3105(3) 0.4617(4) 0.1635(4) 0.079(3) Uani 1 1 d D . .
H36 H 0.3142 0.4241 0.1357 0.095 Uiso 1 1 calc R . .
C37 C 0.2806(4) 0.4393(5) 0.2044(3) 0.079(3) Uani 1 1 d . . .
C38 C 0.2679(3) 0.5010(4) 0.2397(3) 0.069(3) Uani 1 1 d D . .
O39 O 0.2383(2) 0.4831(4) 0.2844(2) 0.072(2) Uani 1 1 d . . .
C40 C 0.1856(4) 0.5119(7) 0.2850(6) 0.114(5) Uani 1 1 d . . .
H40A H 0.1840 0.5702 0.2749 0.136 Uiso 1 1 calc R . .
H40B H 0.1729 0.5067 0.3207 0.136 Uiso 1 1 calc R . .
C41 C 0.15286(15) 0.4597(3) 0.24601(17) 0.068(3) Uani 1 1 d G . .
C42 C 0.1482(2) 0.4783(3) 0.19263(17) 0.122(4) Uani 1 1 d G . .
H42 H 0.1638 0.5256 0.1794 0.146 Uiso 1 1 calc R . .
C43 C 0.1206(3) 0.4268(4) 0.15883(18) 0.080(2) Uani 1 1 d G . .
H43 H 0.1175 0.4394 0.1227 0.096 Uiso 1 1 calc R . .
C44 C 0.0977(3) 0.3568(4) 0.1784(3) 0.110(4) Uani 1 1 d G . .
H44 H 0.0790 0.3220 0.1555 0.132 Uiso 1 1 calc R . .
C45 C 0.1023(2) 0.3382(4) 0.2318(3) 0.102(4) Uani 1 1 d G . .
N46 N 0.1299(2) 0.3896(3) 0.2656(2) 0.0860(17) Uani 1 1 d G . .
C47 C 0.0777(4) 0.2690(7) 0.2575(5) 0.131(4) Uani 1 1 d . . .
H47A H 0.0491 0.2502 0.2352 0.157 Uiso 1 1 calc R . .
H47B H 0.1015 0.2231 0.2613 0.157 Uiso 1 1 calc R . .
C48 C 0.2928(4) 0.3181(5) 0.5813(3) 0.065(3) Uani 1 1 d . . .
H48A H 0.2566 0.3082 0.5841 0.078 Uiso 1 1 calc R . .
H48B H 0.3089 0.3048 0.6155 0.078 Uiso 1 1 calc R . .
C49 C 0.3142(4) 0.2575(6) 0.5381(3) 0.073(2) Uani 1 1 d . . .
C50 C 0.3649(4) 0.2532(6) 0.5273(3) 0.078(3) Uani 1 1 d . . .
H50 H 0.3868 0.2875 0.5473 0.094 Uiso 1 1 calc R . .
C51 C 0.3865(3) 0.2030(5) 0.4900(3) 0.059(2) Uani 1 1 d . . .
C52 C 0.3543(3) 0.1489(4) 0.4649(3) 0.047(2) Uani 1 1 d . . .
H52 H 0.3673 0.1125 0.4399 0.056 Uiso 1 1 calc R . .
C53 C 0.3044(3) 0.1454(5) 0.4745(4) 0.065(3) Uani 1 1 d . . .
C54 C 0.2844(3) 0.2039(4) 0.5151(3) 0.047(2) Uani 1 1 d . . .
C55 C 0.2673(3) 0.0794(6) 0.4517(3) 0.068(3) Uani 1 1 d . . .
H55A H 0.2638 0.0352 0.4777 0.082 Uiso 1 1 calc R . .
H55B H 0.2341 0.1047 0.4459 0.082 Uiso 1 1 calc R . .
C56 C 0.2837(3) 0.0441(4) 0.4024(3) 0.064(2) Uani 1 1 d D . .
C57 C 0.3222(3) -0.0239(4) 0.4102(4) 0.071(3) Uani 1 1 d D . .
H57 H 0.3321 -0.0403 0.4445 0.085 Uiso 1 1 calc R . .
C58 C 0.3427(3) -0.0619(4) 0.3677(4) 0.055(2) Uani 1 1 d . . .
C59 C 0.3272(3) -0.0380(4) 0.3150(3) 0.061(2) Uani 1 1 d D . .
H59 H 0.3409 -0.0646 0.2859 0.074 Uiso 1 1 calc R . .
C60 C 0.2919(3) 0.0248(4) 0.3071(3) 0.062(3) Uani 1 1 d D . .
C61 C 0.2725(3) 0.0608(4) 0.3515(3) 0.050(2) Uani 1 1 d . . .
O62 O 0.23973(19) 0.1305(3) 0.3442(2) 0.0577(17) Uani 1 1 d . . .
C63 C 0.1902(4) 0.1144(7) 0.3270(5) 0.115(4) Uani 1 1 d . . .
H63A H 0.1901 0.0666 0.3035 0.137 Uiso 1 1 calc R . .
H63B H 0.1775 0.1618 0.3066 0.137 Uiso 1 1 calc R . .
C64 C 0.15320(12) 0.0971(2) 0.37330(12) 0.080(2) Uani 1 1 d G . .
C65 C 0.15290(17) 0.0186(2) 0.39530(17) 0.073(2) Uani 1 1 d G . .
H65 H 0.1696 -0.0249 0.3788 0.087 Uiso 1 1 calc R . .
C66 C 0.1279(2) 0.0046(3) 0.44173(19) 0.115(4) Uani 1 1 d G . .
H66 H 0.1277 -0.0485 0.4566 0.139 Uiso 1 1 calc R . .
C67 C 0.1033(2) 0.0690(4) 0.46614(18) 0.189(5) Uani 1 1 d G . .
H67 H 0.0864 0.0595 0.4975 0.227 Uiso 1 1 calc R . .
C68 C 0.1036(2) 0.1474(3) 0.44414(18) 0.084(3) Uani 1 1 d G . .
N69 N 0.12855(15) 0.1615(2) 0.39772(16) 0.0172(8) Uani 1 1 d G . .
C70 C 0.0793(4) 0.2162(7) 0.4656(5) 0.104(4) Uani 1 1 d . . .
H70A H 0.1038 0.2470 0.4875 0.125 Uiso 1 1 calc R . .
H70B H 0.0530 0.1966 0.4887 0.125 Uiso 1 1 calc R . .
C71 C 0.2782(3) 0.0545(4) 0.2510(3) 0.045(2) Uani 1 1 d . . .
H71A H 0.2415 0.0579 0.2466 0.054 Uiso 1 1 calc R . .
H71B H 0.2903 0.0143 0.2255 0.054 Uiso 1 1 calc R . .
C72 C 0.3014(3) 0.1394(5) 0.2399(4) 0.059(3) Uani 1 1 d . . .
C73 C 0.3553(3) 0.1540(5) 0.2417(3) 0.061(2) Uani 1 1 d . . .
H73 H 0.3770 0.1093 0.2486 0.073 Uiso 1 1 calc R . .
C74 C 0.3749(3) 0.2270(4) 0.2340(5) 0.089(4) Uani 1 1 d . . .
C75 C 0.3430(3) 0.2913(6) 0.2205(3) 0.066(3) Uani 1 1 d . . .
H75 H 0.3570 0.3433 0.2139 0.079 Uiso 1 1 calc R . .
C76 C 0.2938(3) 0.2828(5) 0.2167(3) 0.061(2) Uani 1 1 d . . .
C77 C 0.2720(3) 0.2067(5) 0.2299(3) 0.054(2) Uani 1 1 d . . .
C78 C 0.2530(4) 0.3576(4) 0.2107(3) 0.170(2) Uani 1 1 d . . .
H78A H 0.2307 0.3478 0.1799 0.204 Uiso 1 1 calc R . .
H78B H 0.2325 0.3597 0.2420 0.204 Uiso 1 1 calc R . .
O79 O 0.2218(2) 0.6321(4) 0.3752(2) 0.0739(17) Uani 1 1 d . . .
C80 C 0.2143(4) 0.7252(7) 0.3874(6) 0.139(5) Uani 1 1 d . . .
H80A H 0.2350 0.7404 0.4181 0.208 Uiso 1 1 calc R . .
H80B H 0.1792 0.7355 0.3944 0.208 Uiso 1 1 calc R . .
H80C H 0.2241 0.7579 0.3574 0.208 Uiso 1 1 calc R . .
O81 O 0.2305(2) 0.2025(3) 0.5205(2) 0.0539(16) Uani 1 1 d . . .
C82 C 0.2169(3) 0.1415(8) 0.5572(4) 0.095(4) Uani 1 1 d . . .
H82A H 0.2434 0.1360 0.5841 0.142 Uiso 1 1 calc R . .
H82B H 0.2121 0.0892 0.5392 0.142 Uiso 1 1 calc R . .
H82C H 0.1859 0.1574 0.5735 0.142 Uiso 1 1 calc R . .
O83 O 0.2199(2) 0.1995(3) 0.22915(19) 0.0524(15) Uani 1 1 d . . .
C84 C 0.1952(4) 0.1765(7) 0.1779(4) 0.091(3) Uani 1 1 d . . .
H84A H 0.2197 0.1787 0.1504 0.137 Uiso 1 1 calc R . .
H84B H 0.1681 0.2147 0.1696 0.137 Uiso 1 1 calc R . .
H84C H 0.1818 0.1210 0.1801 0.137 Uiso 1 1 calc R . .
C85 C 0.3784(3) 0.5873(4) 0.6292(3) 0.115(4) Uani 1 1 d D . .
C86 C 0.4063(4) 0.5401(6) 0.6730(3) 0.089(4) Uani 1 1 d D . .
H86A H 0.3871 0.4916 0.6821 0.134 Uiso 1 1 calc R . .
H86B H 0.4104 0.5753 0.7038 0.134 Uiso 1 1 calc R . .
H86C H 0.4390 0.5235 0.6612 0.134 Uiso 1 1 calc R . .
C87 C 0.3556(3) 0.6567(4) 0.6584(2) 0.170(2) Uani 1 1 d D . .
H87A H 0.3811 0.6979 0.6664 0.255 Uiso 1 1 calc R . .
H87B H 0.3421 0.6362 0.6910 0.255 Uiso 1 1 calc R . .
H87C H 0.3288 0.6812 0.6369 0.255 Uiso 1 1 calc R . .
C88 C 0.4207(3) 0.6243(6) 0.5954(3) 0.091(3) Uani 1 1 d D . .
H88A H 0.4406 0.5800 0.5811 0.137 Uiso 1 1 calc R . .
H88B H 0.4421 0.6595 0.6173 0.137 Uiso 1 1 calc R . .
H88C H 0.4057 0.6564 0.5668 0.137 Uiso 1 1 calc R . .
C89 C 0.4303(3) 0.5380(4) 0.3900(2) 0.066(3) Uani 1 1 d D . .
C90 C 0.4616(5) 0.6126(4) 0.3742(4) 0.299(11) Uani 1 1 d D . .
H90A H 0.4809 0.5988 0.3436 0.449 Uiso 1 1 calc R . .
H90B H 0.4843 0.6279 0.4032 0.449 Uiso 1 1 calc R . .
H90C H 0.4394 0.6585 0.3656 0.449 Uiso 1 1 calc R . .
C91 C 0.4401(4) 0.4657(4) 0.3555(3) 0.322(8) Uani 1 1 d D . .
H91A H 0.4409 0.4158 0.3766 0.483 Uiso 1 1 calc R . .
H91B H 0.4721 0.4728 0.3389 0.483 Uiso 1 1 calc R . .
H91C H 0.4135 0.4614 0.3286 0.483 Uiso 1 1 calc R . .
C92 C 0.44374(16) 0.5177(3) 0.44759(15) 0.0172(8) Uani 1 1 d D . .
H92A H 0.4156 0.4898 0.4633 0.026 Uiso 1 1 calc R . .
H92B H 0.4510 0.5683 0.4667 0.026 Uiso 1 1 calc RD . .
H92C H 0.4731 0.4822 0.4493 0.026 Uiso 1 1 calc R . .
C93 C 0.3704(3) 0.5573(3) 0.1150(2) 0.146(5) Uani 1 1 d D . .
C94 C 0.3847(4) 0.4806(3) 0.0876(4) 0.397(6) Uani 1 1 d D . .
H94A H 0.3584 0.4398 0.0910 0.596 Uiso 1 1 calc R . .
H94B H 0.4159 0.4595 0.1033 0.596 Uiso 1 1 calc R . .
H94C H 0.3893 0.4923 0.0506 0.596 Uiso 1 1 calc R . .
C95 C 0.3463(3) 0.6207(4) 0.0780(4) 0.189(5) Uani 1 1 d D . .
H95A H 0.3508 0.6754 0.0929 0.284 Uiso 1 1 calc R . .
H95B H 0.3106 0.6090 0.0734 0.284 Uiso 1 1 calc R . .
H95C H 0.3620 0.6182 0.0441 0.284 Uiso 1 1 calc R . .
C96 C 0.4166(3) 0.5990(5) 0.1419(4) 0.299(11) Uani 1 1 d D . .
H96A H 0.4347 0.6303 0.1160 0.449 Uiso 1 1 calc R . .
H96B H 0.4387 0.5571 0.1573 0.449 Uiso 1 1 calc R . .
H96C H 0.4056 0.6357 0.1694 0.449 Uiso 1 1 calc R . .
C97 C 0.4321(3) 0.2346(4) 0.2344(3) 0.082(3) Uani 1 1 d D . .
C98 C 0.4628(4) 0.1637(6) 0.2581(4) 0.127(5) Uani 1 1 d D . .
H98A H 0.4607 0.1166 0.2346 0.191 Uiso 1 1 calc R . .
H98B H 0.4496 0.1488 0.2920 0.191 Uiso 1 1 calc R . .
H98C H 0.4976 0.1806 0.2628 0.191 Uiso 1 1 calc R . .
C99 C 0.4484(5) 0.2430(11) 0.1775(4) 0.142(6) Uani 1 1 d . . .
H99A H 0.4479 0.3007 0.1674 0.213 Uiso 1 1 calc R . .
H99B H 0.4255 0.2123 0.1544 0.213 Uiso 1 1 calc R . .
H99C H 0.4822 0.2214 0.1745 0.213 Uiso 1 1 calc R . .
C100 C 0.4531(4) 0.3095(4) 0.2620(3) 0.078(3) Uani 1 1 d D . .
H10C H 0.4869 0.3198 0.2504 0.116 Uiso 1 1 calc R . .
H10D H 0.4540 0.3004 0.2998 0.116 Uiso 1 1 calc R . .
H10E H 0.4320 0.3568 0.2536 0.116 Uiso 1 1 calc R . .
C101 C 0.4443(3) 0.2023(6) 0.4780(4) 0.077(3) Uani 1 1 d . . .
C102 C 0.4490(4) 0.2163(8) 0.4150(3) 0.085(4) Uani 1 1 d . . .
H10F H 0.4786 0.2493 0.4086 0.128 Uiso 1 1 calc R . .
H10G H 0.4193 0.2447 0.4013 0.128 Uiso 1 1 calc R . .
H10H H 0.4520 0.1634 0.3977 0.128 Uiso 1 1 calc R . .
C103 C 0.4730(5) 0.2692(5) 0.5039(4) 0.106(4) Uani 1 1 d . . .
H10I H 0.4627 0.2748 0.5400 0.159 Uiso 1 1 calc R . .
H10J H 0.4666 0.3204 0.4851 0.159 Uiso 1 1 calc R . .
H10K H 0.5086 0.2565 0.5035 0.159 Uiso 1 1 calc R . .
C104 C 0.4660(3) 0.1189(7) 0.4915(4) 0.083(3) Uani 1 1 d . . .
H10L H 0.5024 0.1221 0.4924 0.125 Uiso 1 1 calc R . .
H10M H 0.4549 0.0793 0.4649 0.125 Uiso 1 1 calc R . .
H10N H 0.4545 0.1017 0.5256 0.125 Uiso 1 1 calc R . .
C105 C 0.3830(4) -0.1334(5) 0.3785(4) 0.081(3) Uani 1 1 d . . .
C106 C 0.4313(5) -0.0891(9) 0.3885(8) 0.246(7) Uani 1 1 d . . .
H10O H 0.4287 -0.0547 0.4195 0.369 Uiso 1 1 calc R . .
H10P H 0.4385 -0.0549 0.3583 0.369 Uiso 1 1 calc R . .
H10Q H 0.4582 -0.1288 0.3941 0.369 Uiso 1 1 calc R . .
C107 C 0.3734(7) -0.1888(7) 0.4229(6) 0.179(6) Uani 1 1 d . . .
H10R H 0.3827 -0.1614 0.4558 0.269 Uiso 1 1 calc R . .
H10S H 0.3931 -0.2387 0.4195 0.269 Uiso 1 1 calc R . .
H10T H 0.3379 -0.2029 0.4228 0.269 Uiso 1 1 calc R . .
C108 C 0.3904(6) -0.1788(7) 0.3265(5) 0.134(5) Uani 1 1 d . . .
H10U H 0.3580 -0.1866 0.3084 0.201 Uiso 1 1 calc R . .
H10V H 0.4057 -0.2320 0.3336 0.201 Uiso 1 1 calc R . .
H10W H 0.4121 -0.1465 0.3045 0.201 Uiso 1 1 calc R . .
O109 O 0.2304(4) 0.3039(8) 0.3400(3) 0.096(4) Uiso 0.593(8) 1 d PD A 1
H109 H 0.2252 0.2535 0.3408 0.144 Uiso 0.593(8) 1 calc PR A 1
C110 C 0.2599(3) 0.3266(9) 0.3839(4) 0.074(4) Uiso 0.593(8) 1 d PD A 1
H11A H 0.2509 0.2940 0.4147 0.089 Uiso 0.593(8) 1 calc PR A 1
H11B H 0.2551 0.3851 0.3919 0.089 Uiso 0.593(8) 1 calc PR A 1
C111 C 0.3131(3) 0.3105(10) 0.3703(6) 0.082(5) Uiso 0.593(8) 1 d PD A 1
H11C H 0.3191 0.2516 0.3698 0.123 Uiso 0.593(8) 1 calc PR A 1
H11D H 0.3355 0.3361 0.3964 0.123 Uiso 0.593(8) 1 calc PR A 1
H11E H 0.3193 0.3334 0.3358 0.123 Uiso 0.593(8) 1 calc PR A 1
O112 O 0.2285(4) 0.3858(7) 0.3799(6) 0.100(6) Uiso 0.407(8) 1 d PD A 2
H112 H 0.2362 0.4346 0.3748 0.149 Uiso 0.407(8) 1 calc PR A 2
C113 C 0.2643(3) 0.3344(8) 0.3582(6) 0.079(7) Uiso 0.407(8) 1 d PD A 2
H11F H 0.2618 0.3389 0.3197 0.095 Uiso 0.407(8) 1 calc PR A 2
H11G H 0.2567 0.2772 0.3675 0.095 Uiso 0.407(8) 1 calc PR A 2
C114 C 0.3172(4) 0.3534(16) 0.3761(10) 0.106(10) Uiso 0.407(8) 1 d PD A 2
H11H H 0.3235 0.4120 0.3723 0.159 Uiso 0.407(8) 1 calc PR A 2
H11I H 0.3404 0.3228 0.3549 0.159 Uiso 0.407(8) 1 calc PR A 2
H11J H 0.3221 0.3378 0.4128 0.159 Uiso 0.407(8) 1 calc PR A 2

loop_
_atom_site_aniso_label
_atom_site_aniso_U_11
_atom_site_aniso_U_22
_atom_site_aniso_U_33
_atom_site_aniso_U_23
_atom_site_aniso_U_13
_atom_site_aniso_U_12
Pb 0.02953(11) 0.06283(16) 0.06472(17) -0.00537(16) 0.00430(11) 0.00035(13)
N1 0.027(3) 0.077(4) 0.124(6) -0.030(4) 0.004(3) 0.023(3)
C2 0.068(5) 0.156(9) 0.193(12) -0.052(8) 0.013(7) 0.072(5)
C3 0.102(7) 0.124(8) 0.103(7) -0.070(5) 0.037(6) -0.017(6)
N4 0.053(3) 0.059(4) 0.079(4) 0.013(3) -0.021(3) -0.022(3)
C5 0.060(5) 0.065(6) 0.157(9) 0.007(6) 0.042(5) 0.002(4)
C6 0.081(6) 0.118(8) 0.101(7) 0.010(6) -0.058(5) -0.005(6)
N7 0.055(4) 0.081(4) 0.087(5) -0.037(4) -0.033(3) 0.024(3)
C8 0.094(6) 0.133(9) 0.100(7) 0.036(6) -0.053(5) -0.045(6)
C9 0.065(5) 0.125(8) 0.080(6) 0.018(6) -0.004(5) 0.034(5)
C10 0.029(3) 0.087(6) 0.155(9) 0.040(6) 0.005(5) 0.025(4)
C11 0.047(4) 0.046(4) 0.116(7) -0.011(4) -0.003(4) 0.035(3)
N12 0.079(4) 0.125(5) 0.038(3) -0.065(3) 0.021(3) -0.012(4)
C13 0.055(4) 0.109(7) 0.063(5) -0.010(5) 0.028(4) -0.008(5)
C14 0.077(6) 0.134(8) 0.102(7) -0.056(6) 0.031(5) -0.025(6)
C15 0.079(6) 0.090(6) 0.114(7) -0.046(5) 0.022(5) 0.015(5)
C16 0.145(11) 0.162(11) 0.095(8) -0.061(7) 0.008(8) 0.025(9)
C17 0.051(3) 0.139(6) 0.039(3) 0.004(4) 0.001(3) 0.023(4)
O18 0.052(2) 0.109(3) 0.098(3) -0.052(3) 0.008(2) 0.000(3)
C19 0.034(3) 0.034(3) 0.045(4) -0.001(3) 0.013(3) 0.007(3)
C20 0.101(5) 0.055(5) 0.149(7) -0.005(5) 0.093(4) -0.012(4)
C21 0.058(4) 0.049(4) 0.032(4) 0.003(3) 0.006(3) 0.000(3)
C22 0.050(4) 0.031(3) 0.047(4) -0.003(3) 0.018(3) 0.004(3)
C23 0.056(4) 0.050(4) 0.060(4) 0.028(3) 0.004(4) 0.001(4)
C24 0.051(3) 0.139(6) 0.039(3) 0.004(4) 0.001(3) 0.023(4)
C25 0.083(4) 0.178(7) 0.040(4) 0.033(5) 0.016(4) 0.093(4)
C26 0.041(3) 0.057(4) 0.046(4) 0.007(3) -0.017(3) 0.001(3)
C27 0.072(4) 0.059(4) 0.025(3) -0.007(3) 0.007(3) 0.025(4)
C28 0.020(3) 0.022(3) 0.087(5) 0.003(3) 0.003(3) 0.006(2)
C29 0.071(5) 0.026(3) 0.097(6) -0.014(4) 0.030(4) -0.017(3)
C30 0.046(4) 0.058(4) 0.075(5) 0.005(4) -0.012(4) 0.025(3)
C31 0.050(4) 0.020(3) 0.048(4) 0.000(3) 0.010(3) 0.006(3)
C32 0.205(12) 0.029(4) 0.034(4) -0.001(3) 0.015(6) -0.007(5)
C33 0.078(5) 0.047(4) 0.061(5) 0.024(4) -0.003(4) 0.000(4)
C34 0.061(4) 0.061(5) 0.047(4) 0.011(4) -0.007(4) -0.005(4)
C35 0.148(7) 0.067(5) 0.034(4) -0.014(4) 0.048(4) -0.020(5)
C36 0.108(6) 0.046(4) 0.087(6) -0.004(4) 0.029(5) -0.032(4)
C37 0.104(6) 0.065(5) 0.065(5) 0.026(4) -0.044(4) -0.031(5)
C38 0.051(4) 0.090(6) 0.066(5) 0.028(5) -0.005(4) 0.010(4)
O39 0.074(4) 0.079(4) 0.063(3) 0.003(3) 0.004(3) -0.013(3)
C40 0.051(5) 0.082(7) 0.209(13) -0.016(8) 0.018(7) -0.007(5)
C41 0.049(4) 0.093(6) 0.062(5) 0.039(4) -0.005(4) -0.008(4)
C42 0.076(6) 0.170(9) 0.120(7) 0.095(6) 0.019(6) 0.040(6)
C43 0.084(4) 0.100(4) 0.057(4) 0.013(3) -0.003(3) -0.049(3)
C44 0.068(5) 0.105(8) 0.152(9) 0.042(7) -0.055(6) -0.004(5)
C45 0.067(5) 0.142(8) 0.095(7) 0.051(6) -0.032(5) -0.045(5)
N46 0.052(2) 0.109(3) 0.098(3) -0.052(3) 0.008(2) 0.000(3)
C47 0.075(5) 0.115(8) 0.197(9) -0.036(7) -0.089(5) -0.027(5)
C48 0.075(5) 0.062(5) 0.060(5) -0.004(4) 0.019(4) -0.001(4)
C49 0.115(5) 0.074(4) 0.030(3) -0.006(3) 0.015(3) -0.022(4)
C50 0.091(5) 0.115(6) 0.029(4) 0.015(4) 0.002(4) -0.052(5)
C51 0.056(4) 0.072(5) 0.051(4) -0.004(4) 0.021(3) -0.010(4)
C52 0.059(4) 0.041(4) 0.041(4) -0.001(3) -0.007(3) -0.003(3)
C53 0.065(5) 0.036(4) 0.094(6) -0.005(4) -0.013(5) -0.007(4)
C54 0.080(5) 0.033(3) 0.026(3) -0.002(3) -0.014(3) -0.005(4)
C55 0.053(4) 0.107(7) 0.045(4) -0.005(5) -0.004(4) -0.005(5)
C56 0.082(5) 0.051(4) 0.060(5) -0.009(4) 0.008(4) -0.045(3)
C57 0.078(5) 0.056(5) 0.078(6) -0.005(4) -0.016(5) 0.011(4)
C58 0.036(3) 0.025(3) 0.104(6) -0.014(4) -0.010(4) 0.005(3)
C59 0.090(5) 0.042(4) 0.050(4) -0.001(3) -0.034(4) 0.005(4)
C60 0.085(5) 0.031(4) 0.068(5) -0.002(4) -0.019(4) -0.009(4)
C61 0.041(3) 0.037(4) 0.072(5) -0.012(3) 0.008(3) -0.009(3)
O62 0.051(3) 0.039(2) 0.084(4) 0.001(3) 0.004(3) 0.004(2)
C63 0.100(6) 0.124(7) 0.122(8) -0.064(6) 0.037(6) -0.067(5)
C64 0.084(4) 0.100(4) 0.057(4) 0.013(3) -0.003(3) -0.049(3)
C65 0.115(5) 0.074(4) 0.030(3) -0.006(3) 0.015(3) -0.022(4)
C66 0.087(5) 0.043(3) 0.215(10) 0.018(5) -0.013(6) -0.031(3)
C67 0.073(5) 0.223(9) 0.273(11) 0.156(7) 0.017(6) -0.010(6)
C68 0.086(6) 0.130(6) 0.038(4) 0.055(4) 0.010(4) -0.031(5)
N69 0.0065(12) 0.0206(15) 0.0245(16) -0.0079(14) 0.0004(12) -0.0039(12)
C70 0.055(5) 0.090(7) 0.171(10) -0.001(7) 0.044(6) -0.017(5)
C71 0.037(3) 0.041(4) 0.056(4) -0.016(3) -0.015(3) 0.006(3)
C72 0.052(4) 0.039(4) 0.087(6) -0.007(4) 0.008(4) -0.003(3)
C73 0.050(4) 0.062(5) 0.069(5) -0.027(4) -0.020(4) 0.014(4)
C74 0.037(4) 0.021(3) 0.208(11) -0.005(5) 0.003(5) -0.018(3)
C75 0.069(5) 0.079(5) 0.051(5) -0.013(4) 0.012(4) -0.025(4)
C76 0.067(5) 0.052(4) 0.063(5) 0.009(4) -0.001(4) -0.025(4)
C77 0.059(4) 0.063(4) 0.040(4) -0.029(3) -0.003(3) -0.005(4)
C78 0.359(6) 0.031(3) 0.107(3) -0.044(2) -0.191(3) 0.082(3)
O79 0.061(3) 0.110(4) 0.051(3) -0.006(3) -0.014(2) 0.058(3)
C80 0.111(7) 0.108(7) 0.197(14) 0.021(8) 0.000(8) 0.081(5)
O81 0.063(3) 0.039(2) 0.059(3) -0.006(2) 0.004(3) -0.003(2)
C82 0.055(5) 0.159(9) 0.071(6) -0.014(6) 0.013(4) -0.043(5)
O83 0.063(3) 0.049(3) 0.044(3) 0.001(2) -0.002(2) -0.006(3)
C84 0.094(5) 0.112(5) 0.067(4) 0.033(4) -0.002(4) -0.027(4)
C85 0.087(5) 0.043(3) 0.215(10) 0.018(5) -0.013(6) -0.031(3)
C86 0.114(8) 0.116(8) 0.038(5) -0.015(5) 0.004(5) -0.031(6)
C87 0.359(6) 0.031(3) 0.107(3) -0.044(2) -0.191(3) 0.082(3)
C88 0.094(5) 0.112(5) 0.067(4) 0.033(4) -0.002(4) -0.027(4)
C89 0.036(3) 0.068(5) 0.093(6) 0.023(4) -0.020(4) -0.010(4)
C90 0.065(5) 0.076(6) 0.76(3) -0.107(11) 0.066(11) -0.020(5)
C91 0.062(5) 0.264(10) 0.63(2) -0.318(11) -0.139(9) 0.101(6)
C92 0.0065(12) 0.0206(15) 0.0245(16) -0.0079(14) 0.0004(12) -0.0039(12)
C93 0.362(14) 0.046(4) 0.033(5) 0.008(3) 0.050(6) -0.095(6)
C94 0.525(8) 0.151(14) 0.549(9) 0.014(9) 0.528(5) -0.026(10)
C95 0.073(5) 0.223(9) 0.273(11) 0.156(7) 0.017(6) -0.010(6)
C96 0.065(5) 0.076(6) 0.76(3) -0.107(11) 0.066(11) -0.020(5)
C97 0.076(6) 0.097(7) 0.074(6) -0.010(5) 0.020(5) 0.012(5)
C98 0.076(6) 0.203(14) 0.099(7) 0.032(8) -0.048(5) -0.020(8)
C99 0.126(9) 0.256(16) 0.047(6) 0.038(8) 0.035(6) 0.060(10)
C100 0.088(6) 0.069(5) 0.076(6) -0.033(4) 0.011(5) -0.024(5)
C101 0.030(4) 0.066(5) 0.134(8) 0.028(5) -0.013(4) -0.001(4)
C102 0.068(5) 0.144(9) 0.045(5) 0.001(6) 0.019(4) -0.009(6)
C103 0.168(10) 0.049(5) 0.098(6) -0.045(4) -0.050(7) 0.011(6)
C104 0.042(4) 0.116(7) 0.091(7) 0.015(6) -0.002(4) -0.018(5)
C105 0.088(6) 0.049(4) 0.104(7) -0.020(5) -0.027(5) 0.028(4)
C106 0.157(7) 0.195(9) 0.38(2) -0.150(11) -0.148(10) 0.157(6)
C107 0.236(15) 0.120(7) 0.187(11) 0.114(6) 0.069(11) 0.097(8)
C108 0.164(11) 0.110(7) 0.124(8) -0.075(6) -0.058(8) 0.061(7)

loop_
_atom_type_symbol
_atom_type_description
_atom_type_scat_dispersion_real
_atom_type_scat_dispersion_imag
_atom_type_scat_source
C C 0.0033 0.0016 'International Tables Vol C Tables 4.2.6.8 and 6.1.1.4'
H H 0.0000 0.0000 'International Tables Vol C Tables 4.2.6.8 and 6.1.1.4'
N N 0.0061 0.0033 'International Tables Vol C Tables 4.2.6.8 and 6.1.1.4'
O O 0.0106 0.0060 'International Tables Vol C Tables 4.2.6.8 and 6.1.1.4'
Cl Cl 0.1484 0.1585 'International Tables Vol C Tables 4.2.6.8 and 6.1.1.4'
Pb Pb -3.3944 10.1111 'International Tables Vol C Tables 4.2.6.8 and 6.1.1.4'

loop_
_geom_angle_atom_site_label_1
_geom_angle_atom_site_label_2
_geom_angle_atom_site_label_3
_geom_angle
N7 Pb N4 72.9(2)
N7 Pb N1 71.6(2)
N4 Pb N1 69.7(2)
C2 N1 C9 109.7(7)
C2 N1 C10 106.6(8)
C9 N1 C10 114.2(8)
C2 N1 Pb 113.8(6)
C9 N1 Pb 106.2(6)
C10 N1 Pb 106.5(4)
N1 C2 C3 112.8(8)
N1 C2 H2A 109.0
C3 C2 H2A 109.0
N1 C2 H2B 109.0
C3 C2 H2B 109.0
H2A C2 H2B 107.8
N4 C3 C2 116.4(9)
N4 C3 H3A 108.2
C2 C3 H3A 108.2
N4 C3 H3B 108.2
C2 C3 H3B 108.2
H3A C3 H3B 107.3
C3 N4 C5 116.1(8)
C3 N4 C70 108.3(8)
C5 N4 C70 106.2(7)
C3 N4 Pb 106.5(6)
C5 N4 Pb 112.2(6)
C70 N4 Pb 107.2(5)
N4 C5 C6 117.9(8)
N4 C5 H5A 107.8
C6 C5 H5A 107.8
N4 C5 H5B 107.8
C6 C5 H5B 107.8
H5A C5 H5B 107.2
N7 C6 C5 109.8(8)
N7 C6 H6A 109.7
C5 C6 H6A 109.7
N7 C6 H6B 109.7
C5 C6 H6B 109.7
H6A C6 H6B 108.2
C47 N7 C8 108.7(8)
C47 N7 C6 106.1(8)
C8 N7 C6 107.4(7)
C47 N7 Pb 114.9(5)
C8 N7 Pb 112.1(6)
C6 N7 Pb 107.1(5)
C9 C8 N7 116.3(9)
C9 C8 H8A 108.2
N7 C8 H8A 108.2
C9 C8 H8B 108.2
N7 C8 H8B 108.2
H8A C8 H8B 107.4
C8 C9 N1 116.3(9)
C8 C9 H9A 108.2
N1 C9 H9A 108.2
C8 C9 H9B 108.2
N1 C9 H9B 108.2
H9A C9 H9B 107.4
C11 C10 N1 114.3(7)
C11 C10 H10A 108.7
N1 C10 H10A 108.7
C11 C10 H10B 108.7
N1 C10 H10B 108.7
H10A C10 H10B 107.6
N12 C11 C16 120.0
N12 C11 C10 116.1(4)
C16 C11 C10 123.9(4)
C11 N12 C13 120.0
C14 C13 N12 120.0
C14 C13 C17 121.9(5)
N12 C13 C17 118.0(5)
C15 C14 C13 120.0
C15 C14 H14 120.0
C13 C14 H14 120.0
C14 C15 C16 120.0
C14 C15 H15 120.0
C16 C15 H15 120.0
C15 C16 C11 120.0
C15 C16 H16 120.0
C11 C16 H16 120.0
O18 C17 C13 110.3(8)
O18 C17 H17A 109.6
C13 C17 H17A 109.6
O18 C17 H17B 109.6
C13 C17 H17B 109.6
H17A C17 H17B 108.1
C17 O18 C19 117.2(6)
C20 C19 C24 120.8(7)
C20 C19 O18 121.2(7)
C24 C19 O18 117.8(6)
C19 C20 C21 121.9(8)
C19 C20 C48 120.3(8)
C21 C20 C48 117.4(8)
C22 C21 C20 121.8(7)
C22 C21 H21 119.1
C20 C21 H21 119.1
C21 C22 C23 115.8(6)
C21 C22 C85 125.1(6)
C23 C22 C85 118.8(6)
C24 C23 C22 121.5(7)
C24 C23 H23 119.2
C22 C23 H23 119.2
C23 C24 C19 117.9(7)
C23 C24 C25 117.9(9)
C19 C24 C25 124.2(8)
C26 C25 C24 113.1(7)
C26 C25 H25A 109.0
C24 C25 H25A 109.0
C26 C25 H25B 109.0
C24 C25 H25B 109.0
H25A C25 H25B 107.8
C31 C26 C27 112.4(6)
C31 C26 C25 121.5(6)
C27 C26 C25 125.4(7)
C26 C27 C28 125.4(6)
C26 C27 H27 117.3
C28 C27 H27 117.3
C29 C28 C27 116.5(6)
C29 C28 C89 122.7(5)
C27 C28 C89 120.7(5)
C28 C29 C30 121.1(6)
C28 C29 H29 119.5
C30 C29 H29 119.5
C31 C30 C29 117.7(7)
C31 C30 C32 122.4(7)
C29 C30 C32 119.8(8)
C30 C31 C26 126.7(6)
C30 C31 O79 117.6(6)
C26 C31 O79 115.5(6)
C30 C32 C33 106.4(7)
C30 C32 H32A 110.4
C33 C32 H32A 110.4
C30 C32 H32B 110.4
C33 C32 H32B 110.4
H32A C32 H32B 108.6
C34 C33 C38 116.9(7)
C34 C33 C32 121.5(7)
C38 C33 C32 121.6(8)
C33 C34 C35 126.0(7)
C33 C34 H34 117.0
C35 C34 H34 117.0
C34 C35 C36 113.1(7)
C34 C35 C93 125.3(6)
C36 C35 C93 120.9(6)
C37 C36 C35 123.7(8)
C37 C36 H36 118.1
C35 C36 H36 118.1
C38 C37 C36 116.9(8)
C38 C37 C78 115.5(8)
C36 C37 C78 126.9(8)
C37 C38 C33 122.1(8)
C37 C38 O39 120.9(7)
C33 C38 O39 116.3(7)
C38 O39 C40 119.3(8)
O39 C40 C41 109.5(8)
O39 C40 H40A 109.8
C41 C40 H40A 109.8
O39 C40 H40B 109.8
C41 C40 H40B 109.8
H40A C40 H40B 108.2
C42 C41 N46 120.0
C42 C41 C40 122.3(6)
N46 C41 C40 117.6(6)
C43 C42 C41 120.0
C43 C42 H42 120.0
C41 C42 H42 120.0
C42 C43 C44 120.0
C42 C43 H43 120.0
C44 C43 H43 120.0
C45 C44 C43 120.0
C45 C44 H44 120.0
C43 C44 H44 120.0
C44 C45 N46 120.0
C44 C45 C47 125.1(6)
N46 C45 C47 114.8(6)
C45 N46 C41 120.0
N7 C47 C45 112.1(9)
N7 C47 H47A 109.2
C45 C47 H47A 109.2
N7 C47 H47B 109.2
C45 C47 H47B 109.2
H47A C47 H47B 107.9
C20 C48 C49 114.1(7)
C20 C48 H48A 108.7
C49 C48 H48A 108.7
C20 C48 H48B 108.7
C49 C48 H48B 108.7
H48A C48 H48B 107.6
C54 C49 C50 117.4(8)
C54 C49 C48 119.7(9)
C50 C49 C48 122.6(8)
C51 C50 C49 126.2(8)
C51 C50 H50 116.9
C49 C50 H50 116.9
C52 C51 C50 115.3(8)
C52 C51 C101 120.3(7)
C50 C51 C101 124.3(8)
C51 C52 C53 122.9(7)
C51 C52 H52 118.6
C53 C52 H52 118.6
C52 C53 C54 117.7(7)
C52 C53 C55 125.0(8)
C54 C53 C55 116.9(7)
C49 C54 O81 124.1(7)
C49 C54 C53 120.2(8)
O81 C54 C53 115.2(6)
C56 C55 C53 112.7(7)
C56 C55 H55A 109.0
C53 C55 H55A 109.0
C56 C55 H55B 109.0
C53 C55 H55B 109.0
H55A C55 H55B 107.8
C61 C56 C55 133.1(7)
C61 C56 C57 113.7(7)
C55 C56 C57 113.2(7)
C58 C57 C56 120.5(8)
C58 C57 H57 119.7
C56 C57 H57 119.7
C57 C58 C59 120.1(6)
C57 C58 C105 118.2(8)
C59 C58 C105 121.6(7)
C60 C59 C58 120.0(7)
C60 C59 H59 120.0
C58 C59 H59 120.0
C61 C60 C59 117.3(7)
C61 C60 C71 122.6(6)
C59 C60 C71 120.0(7)
C56 C61 C60 128.4(7)
C56 C61 O62 113.4(6)
C60 C61 O62 117.9(7)
C63 O62 C61 117.0(7)
O62 C63 C64 113.8(8)
O62 C63 H63A 108.8
C64 C63 H63A 108.8
O62 C63 H63B 108.8
C64 C63 H63B 108.8
H63A C63 H63B 107.7
C65 C64 N69 120.0
C65 C64 C63 118.3(5)
N69 C64 C63 120.7(5)
C64 C65 C66 120.0
C64 C65 H65 120.0
C66 C65 H65 120.0
C65 C66 C67 120.0
C65 C66 H66 120.0
C67 C66 H66 120.0
C68 C67 C66 120.0
C68 C67 H67 120.0
C66 C67 H67 120.0
C67 C68 N69 120.0
C67 C68 C70 124.2(6)
N69 C68 C70 115.8(6)
C68 N69 C64 120.0
C68 C70 N4 114.5(9)
C68 C70 H70A 108.6
N4 C70 H70A 108.6
C68 C70 H70B 108.6
N4 C70 H70B 108.6
H70A C70 H70B 107.6
C60 C71 C72 111.5(6)
C60 C71 H71A 109.3
C72 C71 H71A 109.3
C60 C71 H71B 109.3
C72 C71 H71B 109.3
H71A C71 H71B 108.0
C77 C72 C73 115.8(7)
C77 C72 C71 121.4(7)
C73 C72 C71 122.8(7)
C74 C73 C72 122.7(7)
C74 C73 H73 118.7
C72 C73 H73 118.7
C73 C74 C75 118.3(8)
C73 C74 C97 118.3(7)
C75 C74 C97 123.0(7)
C76 C75 C74 122.7(8)
C76 C75 H75 118.6
C74 C75 H75 118.6
C75 C76 C77 119.4(8)
C75 C76 C78 125.8(8)
C77 C76 C78 113.4(7)
C72 C77 O83 120.1(7)
C72 C77 C76 120.6(7)
O83 C77 C76 119.2(7)
C37 C78 C76 109.7(9)
C37 C78 H78A 109.7
C76 C78 H78A 109.7
C37 C78 H78B 109.7
C76 C78 H78B 109.7
H78A C78 H78B 108.2
C31 O79 C80 109.2(6)
O79 C80 H80A 109.5
O79 C80 H80B 109.5
H80A C80 H80B 109.5
O79 C80 H80C 109.5
H80A C80 H80C 109.5
H80B C80 H80C 109.5
C82 O81 C54 110.3(6)
O81 C82 H82A 109.5
O81 C82 H82B 109.5
H82A C82 H82B 109.5
O81 C82 H82C 109.5
H82A C82 H82C 109.5
H82B C82 H82C 109.5
C77 O83 C84 116.4(6)
O83 C84 H84A 109.5
O83 C84 H84B 109.5
H84A C84 H84B 109.5
O83 C84 H84C 109.5
H84A C84 H84C 109.5
H84B C84 H84C 109.5
C87 C85 C22 113.4(6)
C87 C85 C86 102.2(6)
C22 C85 C86 115.2(6)
C87 C85 C88 107.2(6)
C22 C85 C88 113.2(6)
C86 C85 C88 104.7(6)
C85 C86 H86A 109.5
C85 C86 H86B 109.5
H86A C86 H86B 109.5
C85 C86 H86C 109.5
H86A C86 H86C 109.5
H86B C86 H86C 109.5
C85 C87 H87A 109.5
C85 C87 H87B 109.5
H87A C87 H87B 109.5
C85 C87 H87C 109.5
H87A C87 H87C 109.5
H87B C87 H87C 109.5
C85 C88 H88A 109.5
C85 C88 H88B 109.5
H88A C88 H88B 109.5
C85 C88 H88C 109.5
H88A C88 H88C 109.5
H88B C88 H88C 109.5
C91 C89 C90 111.2(6)
C91 C89 C92 110.7(5)
C90 C89 C92 108.0(6)
C91 C89 C28 111.1(6)
C90 C89 C28 106.0(6)
C92 C89 C28 109.6(5)
C89 C90 H90A 109.5
C89 C90 H90B 109.5
H90A C90 H90B 109.5
C89 C90 H90C 109.5
H90A C90 H90C 109.5
H90B C90 H90C 109.5
C89 C91 H91A 109.5
C89 C91 H91B 109.5
H91A C91 H91B 109.5
C89 C91 H91C 109.5
H91A C91 H91C 109.5
H91B C91 H91C 109.5
C89 C92 H92A 109.5
C89 C92 H92B 109.5
H92A C92 H92B 109.5
C89 C92 H92C 109.5
H92A C92 H92C 109.5
H92B C92 H92C 109.5
C94 C93 C95 112.8(6)
C94 C93 C35 110.6(5)
C95 C93 C35 110.8(6)
C94 C93 C96 111.3(6)
C95 C93 C96 106.9(5)
C35 C93 C96 104.0(6)
C93 C94 H94A 109.5
C93 C94 H94B 109.5
H94A C94 H94B 109.5
C93 C94 H94C 109.5
H94A C94 H94C 109.5
H94B C94 H94C 109.5
C93 C95 H95A 109.5
C93 C95 H95B 109.5
H95A C95 H95B 109.5
C93 C95 H95C 109.5
H95A C95 H95C 109.5
H95B C95 H95C 109.5
C93 C96 H96A 109.5
C93 C96 H96B 109.5
H96A C96 H96B 109.5
C93 C96 H96C 109.5
H96A C96 H96C 109.5
H96B C96 H96C 109.5
C100 C97 C98 103.9(7)
C100 C97 C99 104.8(8)
C98 C97 C99 106.0(9)
C100 C97 C74 115.2(7)
C98 C97 C74 117.6(7)
C99 C97 C74 108.3(8)
C97 C98 H98A 109.5
C97 C98 H98B 109.5
H98A C98 H98B 109.5
C97 C98 H98C 109.5
H98A C98 H98C 109.5
H98B C98 H98C 109.5
C97 C99 H99A 109.5
C97 C99 H99B 109.5
H99A C99 H99B 109.5
C97 C99 H99C 109.5
H99A C99 H99C 109.5
H99B C99 H99C 109.5
C97 C100 H10C 109.5
C97 C100 H10D 109.5
H10C C100 H10D 109.5
C97 C100 H10E 109.5
H10C C100 H10E 109.5
H10D C100 H10E 109.5
C103 C101 C104 111.9(8)
C103 C101 C51 113.8(8)
C104 C101 C51 109.4(7)
C103 C101 C102 106.3(8)
C104 C101 C102 107.9(8)
C51 C101 C102 107.2(7)
C101 C102 H10F 109.5
C101 C102 H10G 109.5
H10F C102 H10G 109.5
C101 C102 H10H 109.5
H10F C102 H10H 109.5
H10G C102 H10H 109.5
C101 C103 H10I 109.5
C101 C103 H10J 109.5
H10I C103 H10J 109.5
C101 C103 H10K 109.5
H10I C103 H10K 109.5
H10J C103 H10K 109.5
C101 C104 H10L 109.5
C101 C104 H10M 109.5
H10L C104 H10M 109.5
C101 C104 H10N 109.5
H10L C104 H10N 109.5
H10M C104 H10N 109.5
C107 C105 C108 113.5(9)
C107 C105 C106 109.6(12)
C108 C105 C106 104.2(11)
C107 C105 C58 116.3(10)
C108 C105 C58 107.8(8)
C106 C105 C58 104.4(8)
C105 C106 H10O 109.5
C105 C106 H10P 109.5
H10O C106 H10P 109.5
C105 C106 H10Q 109.5
H10O C106 H10Q 109.5
H10P C106 H10Q 109.5
C105 C107 H10R 109.5
C105 C107 H10S 109.5
H10R C107 H10S 109.5
C105 C107 H10T 109.5
H10R C107 H10T 109.5
H10S C107 H10T 109.5
C105 C108 H10U 109.5
C105 C108 H10V 109.5
H10U C108 H10V 109.5
C105 C108 H10W 109.5
H10U C108 H10W 109.5
H10V C108 H10W 109.5
O109 C110 C111 106.4(10)
O109 C110 H11A 110.4
C111 C110 H11A 110.4
O109 C110 H11B 110.4
C111 C110 H11B 110.4
H11A C110 H11B 108.6
C113 O112 H112 109.5
O112 C113 C114 113.9(13)
O112 C113 H11F 108.8
C114 C113 H11F 108.8
O112 C113 H11G 108.8
C114 C113 H11G 108.8
H11F C113 H11G 107.7
C113 C114 H11H 109.5
C113 C114 H11I 109.5
H11H C114 H11I 109.5
C113 C114 H11J 109.5
H11H C114 H11J 109.5
H11I C114 H11J 109.5

loop_
_geom_bond_atom_site_label_1
_geom_bond_atom_site_label_2
_geom_bond_distance
Pb N7 2.482(7)
Pb N4 2.539(7)
Pb N1 2.543(6)
N1 C2 1.445(15)
N1 C9 1.497(13)
N1 C10 1.565(12)
C2 C3 1.601(17)
C2 H2A 0.9800
C2 H2B 0.9800
C3 N4 1.366(13)
C3 H3A 0.9800
C3 H3B 0.9800
N4 C5 1.472(12)
N4 C70 1.520(13)
C5 C6 1.617(16)
C5 H5A 0.9800
C5 H5B 0.9800
C6 N7 1.593(14)
C6 H6A 0.9800
C6 H6B 0.9800
N7 C47 1.426(14)
N7 C8 1.539(14)
C8 C9 1.427(16)
C8 H8A 0.9800
C8 H8B 0.9800
C9 H9A 0.9800
C9 H9B 0.9800
C10 C11 1.432(11)
C10 H10A 0.9800
C10 H10B 0.9800
C11 N12 1.3899
C11 C16 1.3899
N12 C13 1.3900
C13 C14 1.3898
C13 C17 1.522(11)
C14 C15 1.3899
C14 H14 0.9400
C15 C16 1.3899
C15 H15 0.9400
C16 H16 0.9400
C17 O18 1.390(10)
C17 H17A 0.9800
C17 H17B 0.9800
O18 C19 1.443(9)
C19 C20 1.320(12)
C19 C24 1.397(13)
C20 C21 1.386(12)
C20 C48 1.554(12)
C21 C22 1.391(9)
C21 H21 0.9400
C22 C23 1.423(8)
C22 C85 1.477(9)
C23 C24 1.420(11)
C23 H23 0.9400
C24 C25 1.550(12)
C25 C26 1.474(11)
C25 H25A 0.9800
C25 H25B 0.9800
C26 C31 1.378(10)
C26 C27 1.410(10)
C27 C28 1.401(9)
C27 H27 0.9400
C28 C29 1.375(8)
C28 C89 1.570(9)
C29 C30 1.413(8)
C29 H29 0.9400
C30 C31 1.350(10)
C30 C32 1.555(12)
C31 O79 1.434(8)
C32 C33 1.595(11)
C32 H32A 0.9800
C32 H32B 0.9800
C33 C34 1.353(11)
C33 C38 1.382(9)
C34 C35 1.393(10)
C34 H34 0.9400
C35 C36 1.409(9)
C35 C93 1.540(9)
C36 C37 1.377(13)
C36 H36 0.9400
C37 C38 1.393(12)
C37 C78 1.525(13)
C38 O39 1.433(10)
O39 C40 1.477(12)
C40 C41 1.551(13)
C40 H40A 0.9800
C40 H40B 0.9800
C41 C42 1.3900
C41 N46 1.3900
C42 C43 1.3900
C42 H42 0.9400
C43 C44 1.3901
C43 H43 0.9400
C44 C45 1.3900
C44 H44 0.9400
C45 N46 1.3900
C45 C47 1.465(13)
C47 H47A 0.9800
C47 H47B 0.9800
C48 C49 1.591(12)
C48 H48A 0.9800
C48 H48B 0.9800
C49 C54 1.301(12)
C49 C50 1.387(14)
C50 C51 1.388(12)
C50 H50 0.9400
C51 C52 1.370(11)
C51 C101 1.576(11)
C52 C53 1.358(12)
C52 H52 0.9400
C53 C54 1.511(11)
C53 C55 1.556(12)
C54 O81 1.446(10)
C55 C56 1.458(11)
C55 H55A 0.9800
C55 H55B 0.9800
C56 C61 1.344(11)
C56 C57 1.515(9)
C57 C58 1.370(12)
C57 H57 0.9400
C58 C59 1.442(11)
C58 C105 1.597(11)
C59 C60 1.396(9)
C59 H59 0.9400
C60 C61 1.384(11)
C60 C71 1.536(11)
C61 O62 1.436(9)
O62 C63 1.399(12)
C63 C64 1.582(12)
C63 H63A 0.9800
C63 H63B 0.9800
C64 C65 1.3899
C64 N69 1.3901
C65 C66 1.3900
C65 H65 0.9400
C66 C67 1.3900
C66 H66 0.9400
C67 C68 1.3900
C67 H67 0.9400
C68 N69 1.3899
C68 C70 1.408(12)
C70 H70A 0.9800
C70 H70B 0.9800
C71 C72 1.539(10)
C71 H71A 0.9800
C71 H71B 0.9800
C72 C77 1.362(11)
C72 C73 1.453(11)
C73 C74 1.311(11)
C73 H73 0.9400
C74 C75 1.382(12)
C74 C97 1.524(11)
C75 C76 1.316(12)
C75 H75 0.9400
C76 C77 1.409(11)
C76 C78 1.632(12)
C77 O83 1.389(9)
C78 H78A 0.9800
C78 H78B 0.9800
O79 C80 1.557(13)
C80 H80A 0.9700
C80 H80B 0.9700
C80 H80C 0.9700
O81 C82 1.416(12)
C82 H82A 0.9700
C82 H82B 0.9700
C82 H82C 0.9700
O83 C84 1.488(11)
C84 H84A 0.9700
C84 H84B 0.9700
C84 H84C 0.9700
C85 C87 1.489(9)
C85 C86 1.523(10)
C85 C88 1.556(9)
C86 H86A 0.9700
C86 H86B 0.9700
C86 H86C 0.9700
C87 H87A 0.9700
C87 H87B 0.9700
C87 H87C 0.9700
C88 H88A 0.9700
C88 H88B 0.9700
C88 H88C 0.9700
C89 C91 1.491(9)
C89 C90 1.531(11)
C89 C92 1.529(7)
C90 H90A 0.9700
C90 H90B 0.9700
C90 H90C 0.9700
C91 H91A 0.9700
C91 H91B 0.9700
C91 H91C 0.9700
C92 H92A 0.9700
C92 H92B 0.9700
C92 H92C 0.9700
C93 C94 1.481(8)
C93 C95 1.522(9)
C93 C96 1.544(9)
C94 H94A 0.9700
C94 H94B 0.9700
C94 H94C 0.9700
C95 H95A 0.9700
C95 H95B 0.9700
C95 H95C 0.9700
C96 H96A 0.9700
C96 H96B 0.9700
C96 H96C 0.9700
C97 C100 1.502(9)
C97 C98 1.523(10)
C97 C99 1.529(13)
C98 H98A 0.9700
C98 H98B 0.9700
C98 H98C 0.9700
C99 H99A 0.9700
C99 H99B 0.9700
C99 H99C 0.9700
C100 H10C 0.9700
C100 H10D 0.9700
C100 H10E 0.9700
C101 C103 1.469(13)
C101 C104 1.505(14)
C101 C102 1.625(14)
C102 H10F 0.9700
C102 H10G 0.9700
C102 H10H 0.9700
C103 H10I 0.9700
C103 H10J 0.9700
C103 H10K 0.9700
C104 H10L 0.9700
C104 H10M 0.9700
C104 H10N 0.9700
C105 C107 1.471(17)
C105 C108 1.530(15)
C105 C106 1.488(17)
C106 H10O 0.9700
C106 H10P 0.9700
C106 H10Q 0.9700
C107 H10R 0.9700
C107 H10S 0.9700
C107 H10T 0.9700
C108 H10U 0.9700
C108 H10V 0.9700
C108 H10W 0.9700
O109 C110 1.391(11)
O109 H109 0.8300
C110 C111 1.490(11)
C110 H11A 0.9800
C110 H11B 0.9800
C111 H11C 0.9700
C111 H11D 0.9700
C111 H11E 0.9700
O112 C113 1.393(13)
O112 H112 0.8300
C113 C114 1.497(13)
C113 H11F 0.9800
C113 H11G 0.9800
C114 H11H 0.9700
C114 H11I 0.9700
C114 H11J 0.9700
